data_4516051
loop_
_publ_author_name
'De, Avik'
'Mondal, Raju'

_publ_section_title
;
 Toxic Metal Sequestration Exploiting a Unprecedented Low-Molecular-Weight
 Hydrogel-to-Metallogel Transformation.
;
_journal_issue 6
_journal_name_full 'ACS omega'
_journal_page_first 6022
_journal_page_last 6030
_journal_paper_doi 10.1021/acsomega.8b00758
_journal_volume 3
_journal_year 2018
_chemical_formula_sum 'C25 H19 N11 O4'
_chemical_formula_weight 537.51
_space_group_crystal_system monoclinic
_space_group_IT_number 15
_space_group_name_Hall '-C 2yc'
_space_group_name_H-M_alt 'C 1 2/c 1'
_atom_sites_solution_hydrogens geom
_audit_creation_method SHELXL-2016/6
_cell_angle_alpha 90
_cell_angle_beta 111.426(3)
_cell_angle_gamma 90
_cell_formula_units_Z 4
_cell_length_a 20.463(2)
_cell_length_b 8.8637(9)
_cell_length_c 14.0198(14)
_cell_measurement_reflns_used 846
_cell_measurement_temperature 293(2)
_cell_measurement_theta_max 27.76
_cell_measurement_theta_min 2.72
_cell_volume 2367.1(4)
_computing_structure_refinement 'SHELXL-2016/6 (Sheldrick, 2016)'
_diffrn_ambient_temperature 293(2)
_diffrn_detector_area_resol_mean 8
_diffrn_measured_fraction_theta_full 0.999
_diffrn_measured_fraction_theta_max 0.987
_diffrn_measurement_device_type 'Bruker APEX-2 CCD area detector'
_diffrn_measurement_method '/w scans'
_diffrn_radiation_type MoK\a
_diffrn_radiation_wavelength 0.71073
_diffrn_reflns_av_R_equivalents 0.1022
_diffrn_reflns_av_unetI/netI 0.0791
_diffrn_reflns_Laue_measured_fraction_full 0.999
_diffrn_reflns_Laue_measured_fraction_max 0.987
_diffrn_reflns_limit_h_max 26
_diffrn_reflns_limit_h_min -26
_diffrn_reflns_limit_k_max 11
_diffrn_reflns_limit_k_min -10
_diffrn_reflns_limit_l_max 18
_diffrn_reflns_limit_l_min -17
_diffrn_reflns_number 15737
_diffrn_reflns_point_group_measured_fraction_full 0.999
_diffrn_reflns_point_group_measured_fraction_max 0.987
_diffrn_reflns_theta_full 25.242
_diffrn_reflns_theta_max 27.612
_diffrn_reflns_theta_min 2.138
_exptl_absorpt_coefficient_mu 0.109
_exptl_crystal_colour Colorless
_exptl_crystal_density_diffrn 1.508
_exptl_crystal_description Block
_exptl_crystal_F_000 1112
_exptl_crystal_size_max 0.32
_exptl_crystal_size_mid 0.22
_exptl_crystal_size_min 0.16
_refine_diff_density_max 0.514
_refine_diff_density_min -0.264
_refine_diff_density_rms 0.053
_refine_ls_extinction_method none
_refine_ls_goodness_of_fit_ref 0.945
_refine_ls_hydrogen_treatment constr
_refine_ls_matrix_type full
_refine_ls_number_parameters 182
_refine_ls_number_reflns 2718
_refine_ls_number_restraints 0
_refine_ls_restrained_S_all 0.945
_refine_ls_R_factor_all 0.1414
_refine_ls_R_factor_gt 0.0591
_refine_ls_shift/su_max 0.000
_refine_ls_shift/su_mean 0.000
_refine_ls_structure_factor_coef Fsqd
_refine_ls_weighting_details 'w=1/[\s^2^(Fo^2^)+(0.0693P)^2^+1.4502P] where P=(Fo^2^+2Fc^2^)/3'
_refine_ls_weighting_scheme calc
_refine_ls_wR_factor_gt 0.1253
_refine_ls_wR_factor_ref 0.1614
_reflns_Friedel_coverage 0.000
_reflns_number_gt 1369
_reflns_number_total 2718
_reflns_threshold_expression 'I > 2\s(I)'
_cod_data_source_file ao8b00758_si_002.cif
_cod_data_source_block AD121216_0M
_cod_original_sg_symbol_H-M 'C 2/c'
_cod_database_code 4516051
_shelx_shelxl_version_number 2016/6
_shelx_space_group_comment
;
The symmetry employed for this shelxl refinement is uniquely defined
by the following loop, which should always be used as a source of
symmetry information in preference to the above space-group names.
They are only intended as comments.
;

loop_
_space_group_symop_operation_xyz
'x, y, z'
'-x, y, -z+1/2'
'x+1/2, y+1/2, z'
'-x+1/2, y+1/2, -z+1/2'
'-x, -y, -z'
'x, -y, z-1/2'
'-x+1/2, -y+1/2, -z'
'x+1/2, -y+1/2, z-1/2'

loop_
_atom_site_label
_atom_site_type_symbol
_atom_site_fract_x
_atom_site_fract_y
_atom_site_fract_z
_atom_site_U_iso_or_equiv
_atom_site_adp_type
_atom_site_occupancy
_atom_site_site_symmetry_order
_atom_site_calc_flag
_atom_site_refinement_flags_posn
_atom_site_refinement_flags_adp
_atom_site_refinement_flags_occupancy
N1 N 0.000000 1.4041(4) 0.250000 0.0325(8) Uani 1 2 d S T P
O1 O 0.09978(13) 0.9708(2) 0.17104(16) 0.0534(7) Uani 1 1 d . . .
N5 N 0.12972(14) 0.9031(3) -0.12839(18) 0.0440(7) Uani 1 1 d . . .
O2 O 0.07982(13) 1.4562(3) 0.06672(17) 0.0580(7) Uani 1 1 d . . .
N2 N 0.04182(13) 1.2467(3) 0.11926(19) 0.0424(7) Uani 1 1 d . . .
H2A H 0.022466 1.206736 0.158251 0.051 Uiso 1 1 calc R U .
N3 N 0.06319(14) 1.1579(3) 0.05590(19) 0.0490(7) Uani 1 1 d . . .
H3 H 0.057616 1.189457 -0.004580 0.059 Uiso 1 1 calc R U .
C7 C 0.13857(15) 0.7952(3) 0.0161(2) 0.0374(7) Uani 1 1 d . . .
H7A H 0.146743 0.726913 0.069568 0.045 Uiso 1 1 calc R U .
N4 N 0.10651(14) 1.0082(3) -0.07820(19) 0.0467(7) Uani 1 1 d . . .
N6 N 0.19453(13) 0.6688(3) -0.19356(19) 0.0434(7) Uani 1 1 d . . .
C13 C 0.000000 1.7189(5) 0.250000 0.0435(11) Uani 1 2 d S T P
H13A H -0.000001 1.823847 0.250000 0.065 Uiso 1 2 calc R U P
C10 C 0.05132(15) 1.3955(3) 0.1198(2) 0.0392(7) Uani 1 1 d . . .
C6 C 0.14919(14) 0.7727(3) -0.0736(2) 0.0346(7) Uani 1 1 d . . .
C12 C 0.02607(16) 1.6392(3) 0.1875(2) 0.0422(8) Uani 1 1 d . . .
H12A H 0.044623 1.689499 0.144946 0.051 Uiso 1 1 calc R U .
C11 C 0.02430(14) 1.4830(3) 0.1890(2) 0.0334(7) Uani 1 1 d . . .
C8 C 0.11300(16) 0.9414(3) 0.0106(2) 0.0373(7) Uani 1 1 d . . .
C5 C 0.17474(14) 0.6425(3) -0.1141(2) 0.0362(7) Uani 1 1 d . . .
C1 C 0.21781(17) 0.5492(4) -0.2302(3) 0.0498(9) Uani 1 1 d . . .
H1C H 0.232604 0.565347 -0.284693 0.060 Uiso 1 1 calc R U .
C9 C 0.09246(15) 1.0234(3) 0.0867(2) 0.0368(7) Uani 1 1 d . . .
C4 C 0.17648(18) 0.5005(4) -0.0725(3) 0.0504(9) Uani 1 1 d . . .
H4B H 0.162125 0.486047 -0.017402 0.061 Uiso 1 1 calc R U .
C3 C 0.1997(2) 0.3814(4) -0.1138(3) 0.0624(10) Uani 1 1 d . . .
H3B H 0.200713 0.284654 -0.087613 0.075 Uiso 1 1 calc R U .
C2 C 0.22151(18) 0.4059(4) -0.1939(3) 0.0577(10) Uani 1 1 d . . .
H2B H 0.238267 0.327327 -0.222505 0.069 Uiso 1 1 calc R U .

loop_
_atom_site_aniso_label
_atom_site_aniso_U_11
_atom_site_aniso_U_22
_atom_site_aniso_U_33
_atom_site_aniso_U_23
_atom_site_aniso_U_13
_atom_site_aniso_U_12
N1 0.0354(18) 0.0326(19) 0.0327(19) 0.000 0.0163(15) 0.000
O1 0.0909(19) 0.0442(13) 0.0385(13) -0.0006(11) 0.0395(13) -0.0014(12)
N5 0.0645(18) 0.0374(15) 0.0396(15) -0.0020(12) 0.0302(14) 0.0082(12)
O2 0.0808(17) 0.0559(15) 0.0598(15) 0.0015(12) 0.0524(14) -0.0071(12)
N2 0.0599(17) 0.0354(14) 0.0463(15) -0.0058(12) 0.0364(14) 0.0002(12)
N3 0.0737(19) 0.0449(17) 0.0378(15) 0.0003(13) 0.0317(14) 0.0156(14)
C7 0.0445(17) 0.0398(18) 0.0323(16) 0.0021(14) 0.0190(13) 0.0008(13)
N4 0.0730(19) 0.0378(15) 0.0406(15) 0.0014(12) 0.0342(15) 0.0074(13)
N6 0.0496(15) 0.0467(16) 0.0422(15) -0.0026(13) 0.0266(13) -0.0021(12)
C13 0.061(3) 0.028(2) 0.048(3) 0.000 0.027(2) 0.000
C10 0.0454(18) 0.0414(19) 0.0373(17) -0.0008(14) 0.0227(14) 0.0001(14)
C6 0.0392(16) 0.0366(17) 0.0324(15) -0.0007(13) 0.0185(13) -0.0026(13)
C12 0.057(2) 0.0309(17) 0.0456(19) 0.0040(14) 0.0269(16) -0.0034(14)
C11 0.0389(16) 0.0358(17) 0.0290(15) 0.0002(13) 0.0166(13) -0.0008(12)
C8 0.0486(17) 0.0362(17) 0.0325(16) -0.0023(14) 0.0211(14) -0.0018(14)
C5 0.0362(16) 0.0413(17) 0.0349(16) -0.0015(14) 0.0175(13) 0.0008(13)
C1 0.057(2) 0.053(2) 0.049(2) -0.0122(17) 0.0314(17) 0.0006(16)
C9 0.0432(18) 0.0377(18) 0.0351(17) -0.0058(14) 0.0208(14) -0.0075(13)
C4 0.066(2) 0.0454(19) 0.051(2) 0.0060(16) 0.0353(19) 0.0068(16)
C3 0.082(3) 0.044(2) 0.071(3) 0.0075(19) 0.039(2) 0.0122(19)
C2 0.070(2) 0.046(2) 0.065(2) -0.0100(18) 0.034(2) 0.0124(17)

loop_
_atom_type_symbol
_atom_type_description
_atom_type_scat_dispersion_real
_atom_type_scat_dispersion_imag
_atom_type_scat_source
C C 0.0033 0.0016 'International Tables Vol C Tables 4.2.6.8 and 6.1.1.4'
H H 0.0000 0.0000 'International Tables Vol C Tables 4.2.6.8 and 6.1.1.4'
N N 0.0061 0.0033 'International Tables Vol C Tables 4.2.6.8 and 6.1.1.4'
O O 0.0106 0.0060 'International Tables Vol C Tables 4.2.6.8 and 6.1.1.4'

loop_
_geom_angle_atom_site_label_1
_geom_angle_atom_site_label_2
_geom_angle_atom_site_label_3
_geom_angle
_geom_angle_site_symmetry_1
_geom_angle_site_symmetry_3
C11 N1 C11 116.8(3) . 2
N4 N5 C6 112.1(2) . .
C10 N2 N3 119.4(2) . .
C10 N2 H2A 120.3 . .
N3 N2 H2A 120.3 . .
C9 N3 N2 121.0(3) . .
C9 N3 H3 119.5 . .
N2 N3 H3 119.5 . .
C6 C7 C8 105.6(3) . .
C6 C7 H7A 127.2 . .
C8 C7 H7A 127.2 . .
C8 N4 N5 104.2(2) . .
C5 N6 C1 116.1(3) . .
C12 C13 C12 118.2(4) 2 .
C12 C13 H13A 120.9 2 .
C12 C13 H13A 120.9 . .
O2 C10 N2 122.1(3) . .
O2 C10 C11 122.5(3) . .
N2 C10 C11 115.4(2) . .
N5 C6 C7 106.4(3) . .
N5 C6 C5 121.4(2) . .
C7 C6 C5 132.1(3) . .
C13 C12 C11 119.0(3) . .
C13 C12 H12A 120.5 . .
C11 C12 H12A 120.5 . .
N1 C11 C12 123.5(3) . .
N1 C11 C10 117.2(2) . .
C12 C11 C10 119.4(3) . .
N4 C8 C7 111.7(2) . .
N4 C8 C9 119.8(3) . .
C7 C8 C9 128.5(3) . .
N6 C5 C4 122.8(3) . .
N6 C5 C6 116.4(3) . .
C4 C5 C6 120.8(3) . .
N6 C1 C2 125.1(3) . .
N6 C1 H1C 117.5 . .
C2 C1 H1C 117.5 . .
O1 C9 N3 122.3(3) . .
O1 C9 C8 122.8(3) . .
N3 C9 C8 114.8(3) . .
C3 C4 C5 118.9(3) . .
C3 C4 H4B 120.6 . .
C5 C4 H4B 120.6 . .
C2 C3 C4 119.4(3) . .
C2 C3 H3B 120.3 . .
C4 C3 H3B 120.3 . .
C1 C2 C3 117.8(3) . .
C1 C2 H2B 121.1 . .
C3 C2 H2B 121.1 . .

loop_
_geom_bond_atom_site_label_1
_geom_bond_atom_site_label_2
_geom_bond_distance
_geom_bond_site_symmetry_2
N1 C11 1.333(3) .
N1 C11 1.333(3) 2
O1 C9 1.228(3) .
N5 N4 1.354(3) .
N5 C6 1.364(4) .
O2 C10 1.225(3) .
N2 C10 1.333(4) .
N2 N3 1.373(3) .
N2 H2A 0.8600 .
N3 C9 1.333(4) .
N3 H3 0.8600 .
C7 C6 1.367(4) .
C7 C8 1.389(4) .
C7 H7A 0.9300 .
N4 C8 1.341(3) .
N6 C5 1.338(3) .
N6 C1 1.339(4) .
C13 C12 1.375(4) 2
C13 C12 1.375(4) .
C13 H13A 0.9300 .
C10 C11 1.496(4) .
C6 C5 1.465(4) .
C12 C11 1.386(4) .
C12 H12A 0.9300 .
C8 C9 1.473(4) .
C5 C4 1.382(4) .
C1 C2 1.360(5) .
C1 H1C 0.9300 .
C4 C3 1.370(4) .
C4 H4B 0.9300 .
C3 C2 1.368(5) .
C3 H3B 0.9300 .
C2 H2B 0.9300 .
